data_2211277
loop_
_publ_author_name
'Chun-Yuan Zhu'
'Yan-Tuan Li'
'Zhi-Yong Wu'
'Wei Sun'

_publ_section_title
;
 <i>N</i>,<i>N</i>'-Bis(2-ammonioethyl)oxamide
 diaquabis(oxalato-\k^2^<i>O</i>,<i>O</i>')cuprate(II) dihydrate
;
_journal_coeditor_code BG2014
_journal_issue 12
_journal_name_full 'Acta Crystallographica Section E'
_journal_page_first m3585
_journal_page_last m3587
_journal_paper_doi 10.1107/S1600536806050434
_journal_volume 62
_journal_year 2006
_chemical_formula_iupac '(C6 H16 N4 O2) [Cu (C2 O4)2 (H2 O1)2], 2H2 O'
_chemical_formula_moiety 'C6 H16 N4 O2 2+, C4 H4 Cu O10 2-, 2(H2 O)'
_chemical_formula_sum 'C10 H24 Cu N4 O14'
_chemical_formula_weight 487.88
_chemical_name_systematic
;N,N'-Bis(2-ammonioethyl)oxamide diaquabis(oxalato-\k^2^O,O')copper(II)
 dihydrate
;
_space_group_IT_number 2
_symmetry_cell_setting triclinic
_symmetry_space_group_name_Hall '-P 1'
_symmetry_space_group_name_H-M 'P -1'
_atom_sites_solution_hydrogens geom
_atom_sites_solution_primary direct
_atom_sites_solution_secondary difmap
_cell_angle_alpha 72.49(3)
_cell_angle_beta 83.48(3)
_cell_angle_gamma 70.51(3)
_cell_formula_units_Z 1
_cell_length_a 6.7889(14)
_cell_length_b 7.5799(15)
_cell_length_c 10.255(2)
_cell_measurement_reflns_used 1733
_cell_measurement_temperature 298(2)
_cell_measurement_theta_max 28.061
_cell_measurement_theta_min 2.970
_cell_volume 474.4(2)
_computing_cell_refinement 'SAINT (Bruker, 2002)'
_computing_data_collection 'SMART (Bruker, 2002)'
_computing_data_reduction SAINT
_computing_molecular_graphics 'XP (Siemens, 1994)'
_computing_publication_material 'WinGX (Farrugia, 1999)'
_computing_structure_refinement 'SHELXL97 (Sheldrick, 1997)'
_computing_structure_solution 'SIR92 (Altomare <i>et al.</i>,  1993)'
_diffrn_ambient_temperature 298(2)
_diffrn_measured_fraction_theta_full 0.987
_diffrn_measured_fraction_theta_max 0.987
_diffrn_measurement_device_type 'Bruker SMART CCD area-detector'
_diffrn_measurement_method '\f and \w'
_diffrn_radiation_monochromator graphite
_diffrn_radiation_source 'fine-focus sealed tube'
_diffrn_radiation_type MoK\a
_diffrn_radiation_wavelength 0.71073
_diffrn_reflns_av_R_equivalents 0.0191
_diffrn_reflns_av_sigmaI/netI 0.0355
_diffrn_reflns_limit_h_max 7
_diffrn_reflns_limit_h_min -8
_diffrn_reflns_limit_k_max 9
_diffrn_reflns_limit_k_min -7
_diffrn_reflns_limit_l_max 12
_diffrn_reflns_limit_l_min -11
_diffrn_reflns_number 2535
_diffrn_reflns_theta_full 25.23
_diffrn_reflns_theta_max 25.23
_diffrn_reflns_theta_min 2.08
_diffrn_standards_decay_% 0
_diffrn_standards_interval_time 0
_diffrn_standards_number 0
_exptl_absorpt_coefficient_mu 1.232
_exptl_absorpt_correction_T_max 0.7022
_exptl_absorpt_correction_T_min 0.5951
_exptl_absorpt_correction_type multi-scan
_exptl_absorpt_process_details '(SADABS; Sheldrick, 2003)'
_exptl_crystal_colour blue
_exptl_crystal_density_diffrn 1.708
_exptl_crystal_density_method 'not measured'
_exptl_crystal_description flake
_exptl_crystal_F_000 253
_exptl_crystal_size_max 0.45
_exptl_crystal_size_mid 0.38
_exptl_crystal_size_min 0.29
_refine_diff_density_max 0.633
_refine_diff_density_min -0.531
_refine_ls_extinction_method none
_refine_ls_goodness_of_fit_ref 1.065
_refine_ls_hydrogen_treatment constr
_refine_ls_matrix_type full
_refine_ls_number_parameters 134
_refine_ls_number_reflns 1703
_refine_ls_number_restraints 0
_refine_ls_restrained_S_all 1.065
_refine_ls_R_factor_all 0.0417
_refine_ls_R_factor_gt 0.0373
_refine_ls_shift/su_max 0.000
_refine_ls_shift/su_mean 0.000
_refine_ls_structure_factor_coef Fsqd
_refine_ls_weighting_details 'calc w=1/[\s^2^(Fo^2^)+(0.0555P)^2^+0.3253P] where P=(Fo^2^+2Fc^2^)/3'
_refine_ls_weighting_scheme calc
_refine_ls_wR_factor_gt 0.0969
_refine_ls_wR_factor_ref 0.1005
_reflns_number_gt 1518
_reflns_number_total 1703
_reflns_threshold_expression I>2\s(I)
_cod_data_source_file bg2014.cif
_cod_data_source_block I
_cod_depositor_comments
;
The following automatic conversions were performed:
'_symmetry_cell_setting' value 'Triclinic' changed to 'triclinic'
according to '/home/saulius/struct/CIF-dictionaries/cif_core.dic'
dictionary named 'cif_core.dic' version 2.4.1 from 2010-06-29.

Automatic conversion script
Id: cif_fix_enum 1527 2010-12-29 10:47:43Z saulius 

The following automatic conversions were performed:

'_symmetry_cell_setting' value 'Triclinic' changed to 'triclinic'
according to /home/saulius/struct/CIF-dictionaries/cif_core.dic
dictionary named 'cif_core.dic' version 2.4.1 from 2010-06-29.

Automatic conversion script
Id: cif_fix_values 1715 2011-07-08 13:25:40Z adriana 
;
_cod_database_code 2211277
_cod_database_fobs_code 2211277

loop_
_symmetry_equiv_pos_as_xyz
'x, y, z'
'-x, -y, -z'

loop_
_atom_site_type_symbol
_atom_site_label
_atom_site_fract_x
_atom_site_fract_y
_atom_site_fract_z
_atom_site_U_iso_or_equiv
_atom_site_adp_type
_atom_site_calc_flag
_atom_site_refinement_flags
_atom_site_occupancy
Cu Cu1 0.0000 0.0000 0.0000 0.03005(19) Uani d S 1
O O1 -0.0585(3) -0.2237(3) 0.13070(18) 0.0277(4) Uani d . 1
O O2 -0.0727(3) 0.1175(3) 0.15083(19) 0.0338(5) Uani d . 1
O O3 -0.1643(3) -0.3123(3) 0.3466(2) 0.0324(5) Uani d . 1
O O4 -0.1626(3) 0.0398(3) 0.37096(19) 0.0314(5) Uani d . 1
C C1 -0.1155(4) -0.1955(4) 0.2474(3) 0.0238(6) Uani d . 1
C C2 -0.1190(4) 0.0041(4) 0.2598(3) 0.0243(6) Uani d . 1
C C3 0.2606(5) 0.2368(4) 0.2956(3) 0.0314(6) Uani d . 1
H H3A 0.2111 0.2351 0.2111 0.038 Uiso calc R 1
H H3B 0.3530 0.1072 0.3378 0.038 Uiso calc R 1
C C4 0.3806(4) 0.3797(4) 0.2639(3) 0.0305(6) Uani d . 1
H H4A 0.4871 0.3499 0.1953 0.037 Uiso calc R 1
H H4B 0.2862 0.5099 0.2257 0.037 Uiso calc R 1
C C5 0.4327(4) 0.5225(4) 0.4380(3) 0.0271(6) Uani d . 1
N N1 0.0792(4) 0.2869(3) 0.3888(2) 0.0291(5) Uani d . 1
H H1A 0.1249 0.2727 0.4704 0.044 Uiso calc R 1
H H1B 0.0035 0.2080 0.3974 0.044 Uiso calc R 1
H H1C 0.0005 0.4099 0.3542 0.044 Uiso calc R 1
N N2 0.4799(4) 0.3770(3) 0.3835(2) 0.0285(5) Uani d . 1
H H2 0.5769 0.2721 0.4213 0.034 Uiso calc R 1
O O5 0.2948(4) 0.6801(3) 0.4000(2) 0.0464(6) Uani d . 1
O O6W 0.3813(5) -0.1327(5) 0.0716(4) 0.0892(11) Uani d . 1
H H6A 0.3532 -0.1400 0.1556 0.080 Uiso d R 1
H H6B 0.5056 -0.2067 0.0660 0.080 Uiso d R 1
O O7W -0.2542(4) -0.4513(4) 0.0523(3) 0.0546(7) Uani d . 1
H H7A -0.2126 -0.5752 0.0744 0.080 Uiso d R 1
H H7B -0.1767 -0.4161 0.0921 0.080 Uiso d R 1

loop_
_atom_site_aniso_label
_atom_site_aniso_U_11
_atom_site_aniso_U_22
_atom_site_aniso_U_33
_atom_site_aniso_U_12
_atom_site_aniso_U_13
_atom_site_aniso_U_23
Cu1 0.0492(4) 0.0242(3) 0.0207(3) -0.0178(2) 0.0068(2) -0.00780(19)
O1 0.0409(11) 0.0226(9) 0.0220(9) -0.0138(8) 0.0032(8) -0.0068(7)
O2 0.0561(14) 0.0259(10) 0.0243(10) -0.0199(10) 0.0072(9) -0.0090(8)
O3 0.0444(12) 0.0290(10) 0.0262(10) -0.0189(9) 0.0073(9) -0.0058(8)
O4 0.0416(12) 0.0266(10) 0.0242(10) -0.0064(9) 0.0023(8) -0.0107(8)
C1 0.0232(14) 0.0219(13) 0.0241(13) -0.0045(10) -0.0018(10) -0.0056(11)
C2 0.0229(14) 0.0221(13) 0.0252(14) -0.0029(11) -0.0031(11) -0.0064(11)
C3 0.0330(16) 0.0327(15) 0.0326(15) -0.0099(13) 0.0013(12) -0.0160(12)
C4 0.0302(15) 0.0380(16) 0.0246(14) -0.0108(13) 0.0014(12) -0.0115(12)
C5 0.0206(14) 0.0303(15) 0.0310(15) -0.0068(11) -0.0011(11) -0.0103(11)
N1 0.0318(13) 0.0276(12) 0.0276(12) -0.0118(10) -0.0013(10) -0.0043(10)
N2 0.0231(12) 0.0303(12) 0.0311(13) -0.0030(10) -0.0048(10) -0.0118(10)
O5 0.0423(13) 0.0397(13) 0.0532(14) 0.0067(10) -0.0220(11) -0.0217(11)
O6W 0.0440(17) 0.068(2) 0.148(3) -0.0165(15) -0.0041(19) -0.019(2)
O7W 0.0507(15) 0.0460(14) 0.0746(18) -0.0175(12) -0.0073(13) -0.0229(13)

loop_
_atom_type_symbol
_atom_type_description
_atom_type_scat_dispersion_real
_atom_type_scat_dispersion_imag
_atom_type_scat_source
C C 0.0033 0.0016 'International Tables Vol C Tables 4.2.6.8 and 6.1.1.4'
H H 0.0000 0.0000 'International Tables Vol C Tables 4.2.6.8 and 6.1.1.4'
N N 0.0061 0.0033 'International Tables Vol C Tables 4.2.6.8 and 6.1.1.4'
O O 0.0106 0.0060 'International Tables Vol C Tables 4.2.6.8 and 6.1.1.4'
Cu Cu 0.3201 1.2651 'International Tables Vol C Tables 4.2.6.8 and 6.1.1.4'

loop_
_geom_angle_atom_site_label_1
_geom_angle_atom_site_label_2
_geom_angle_atom_site_label_3
_geom_angle_site_symmetry_1
_geom_angle_site_symmetry_3
_geom_angle
_geom_angle_publ_flag
O1 Cu1 O1 . 2 180.00(17) ?
O1 Cu1 O2 . 2 95.24(8) ?
O1 Cu1 O2 2 2 84.76(8) ?
O1 Cu1 O2 . . 84.76(8) y
O1 Cu1 O6W . . 91.02(10) y
O1 Cu1 O2 2 . 95.24(8) y
O1 Cu1 O6W 2 . 88.98(10) y
O2 Cu1 O2 2 . 180.00(14) ?
O2 Cu1 O6W . . 89.54(12) y
O2 Cu1 O6W 2 . 90.46(12) y
C1 O1 Cu1 . . 112.53(16) ?
C2 O2 Cu1 . . 112.56(17) ?
O3 C1 O1 . . 125.4(2) ?
O3 C1 C2 . . 119.7(2) ?
O1 C1 C2 . . 114.9(2) ?
O4 C2 O2 . . 125.6(2) ?
O4 C2 C1 . . 119.3(2) ?
O2 C2 C1 . . 115.2(2) ?
N1 C3 C4 . . 112.0(2) ?
N1 C3 H3A . . 109.2 ?
C4 C3 H3A . . 109.2 ?
N1 C3 H3B . . 109.2 ?
C4 C3 H3B . . 109.2 ?
H3A C3 H3B . . 107.9 ?
N2 C4 C3 . . 113.0(2) ?
N2 C4 H4A . . 109.0 ?
C3 C4 H4A . . 109.0 ?
N2 C4 H4B . . 109.0 ?
C3 C4 H4B . . 109.0 ?
H4A C4 H4B . . 107.8 ?
O5 C5 N2 . . 126.2(3) ?
O5 C5 C5 . 2_666 120.7(3) ?
N2 C5 C5 . 2_666 113.1(3) ?
C3 N1 H1A . . 109.5 ?
C3 N1 H1B . . 109.5 ?
H1A N1 H1B . . 109.5 ?
C3 N1 H1C . . 109.5 ?
H1A N1 H1C . . 109.5 ?
H1B N1 H1C . . 109.5 ?
C5 N2 C4 . . 125.0(2) ?
C5 N2 H2 . . 117.5 ?
C4 N2 H2 . . 117.5 ?
Cu1 O6W H6A . . 94.6 ?
Cu1 O6W H6B . . 150.5 ?
H6A O6W H6B . . 107.7 ?
H7A O7W H7B . . 107.7 ?

loop_
_geom_bond_atom_site_label_1
_geom_bond_atom_site_label_2
_geom_bond_site_symmetry_2
_geom_bond_distance
_geom_bond_publ_flag
Cu1 O1 . 1.9464(19) y
Cu1 O1 2 1.9464(19) ?
Cu1 O2 2 1.9471(19) ?
Cu1 O2 . 1.9471(19) y
Cu1 O6W . 2.550(3) y
O1 C1 . 1.273(3) ?
O2 C2 . 1.268(3) ?
O3 C1 . 1.227(3) ?
O4 C2 . 1.232(3) ?
C1 C2 . 1.548(4) ?
C3 N1 . 1.487(4) ?
C3 C4 . 1.503(4) ?
C3 H3A . 0.9700 ?
C3 H3B . 0.9700 ?
C4 N2 . 1.457(3) ?
C4 H4A . 0.9700 ?
C4 H4B . 0.9700 ?
C5 O5 . 1.230(3) ?
C5 N2 . 1.313(4) ?
C5 C5 2_666 1.538(5) ?
N1 H1A . 0.8900 ?
N1 H1B . 0.8900 ?
N1 H1C . 0.8900 ?
N2 H2 . 0.8600 ?
O6W H6A . 0.8500 ?
O6W H6B . 0.8500 ?
O7W H7A . 0.8500 ?
O7W H7B . 0.8500 ?

loop_
_geom_hbond_atom_site_label_D
_geom_hbond_atom_site_label_H
_geom_hbond_atom_site_label_A
_geom_hbond_site_symmetry_A
_geom_hbond_distance_DH
_geom_hbond_distance_HA
_geom_hbond_distance_DA
_geom_hbond_angle_DHA
N1 H1A O3 2_556 0.89 2.05 2.912(3) 163.9
N1 H1B O4 . 0.89 2.05 2.926(3) 167.2
N1 H1C O3 1_565 0.89 2.01 2.858(3) 158.9
N2 H2 O4 1_655 0.86 2.18 2.903(3) 141.4
O6W H6A O5 1_545 0.85 2.53 3.307(5) 153.2
O6W H6B O7W 1_655 0.85 2.05 2.860(4) 159.1
O7W H7B O1 . 0.85 2.03 2.828(3) 155.6
O7W H7A O2 1_545 0.85 2.13 2.972(3) 170.5
C3 H3A O2 . 0.97 2.58 3.329(4) 134.5
C4 H4B O1 1_565 0.97 2.59 3.502(4) 157.7

loop_
_geom_torsion_atom_site_label_1
_geom_torsion_atom_site_label_2
_geom_torsion_atom_site_label_3
_geom_torsion_atom_site_label_4
_geom_torsion_site_symmetry_1
_geom_torsion
O2 Cu1 O1 C1 2 -179.49(19)
O2 Cu1 O1 C1 . 0.51(19)
O6W Cu1 O1 C1 . 90.0(2)
O1 Cu1 O2 C2 . 1.03(19)
O1 Cu1 O2 C2 2 -178.97(19)
O6W Cu1 O2 C2 . -90.0(2)
Cu1 O1 C1 O3 . 178.8(2)
Cu1 O1 C1 C2 . -1.7(3)
Cu1 O2 C2 O4 . 177.0(2)
Cu1 O2 C2 C1 . -2.1(3)
O3 C1 C2 O4 . 2.9(4)
O1 C1 C2 O4 . -176.6(2)
O3 C1 C2 O2 . -177.8(2)
O1 C1 C2 O2 . 2.7(3)
N1 C3 C4 N2 . 65.1(3)
O5 C5 N2 C4 . 2.3(5)
C5 C5 N2 C4 2_666 -178.9(3)
C3 C4 N2 C5 . -115.1(3)
